data_4308991
loop_
_publ_author_name
'Shou-Tian Zheng'
'Jie Zhang'
'Guo-Yu Yang'

_publ_contact_author_address
; State Key Laboratory of Structural Chemistry
Fujian Institute of Research on The Structure of Matter
Chinese Academy of Sciences
Fuzhou, Fujian 350002
P. R. China
;
_publ_contact_author_email ygy@fjirsm.ac.cn
_publ_contact_author_fax '86 591 83710051'
_publ_contact_author_name 'Professor Guo-Yu Yang'
_publ_contact_author_phone '86 591 83710051'
_publ_section_title
;
Hydrothermal Syntheses and Crystal Structures of Two Novel, Hybrid
Materials Based on Secondary Transition-Metal-Incorporated Polyoxovanadate
Cluster Backbones: [Cd(dien)2]2[(dien)CdAs8V13O41(H2O)].4H2O and
[Cd(en)2]2[(en)2Cd2As8V12O40]
;
_journal_name_full 'Inorganic Chemistry'
_journal_page_first 2426
_journal_page_last 2430
_journal_paper_doi 10.1021/ic0486015
_journal_volume 44
_journal_year 2005
_chemical_formula_sum 'C12 H48 As8 Cd4 N12 O40 V12'
_chemical_formula_weight 2660.86
_chemical_name_systematic
;
 ?
;
_space_group_IT_number 14
_symmetry_cell_setting monoclinic
_symmetry_space_group_name_Hall '-P 2yn'
_symmetry_space_group_name_H-M 'P 1 21/n 1'
_atom_sites_solution_hydrogens geom
_atom_sites_solution_primary direct
_atom_sites_solution_secondary difmap
_audit_creation_method SHELXL-97
_cell_angle_alpha 90.00
_cell_angle_beta 102.842(2)
_cell_angle_gamma 90.00
_cell_formula_units_Z 2
_cell_length_a 12.3743(7)
_cell_length_b 19.4268(11)
_cell_length_c 14.1430(8)
_cell_measurement_reflns_used 209
_cell_measurement_temperature 293(2)
_cell_measurement_theta_max 25.08
_cell_measurement_theta_min 2.69
_cell_volume 3314.8(3)
_computing_cell_refinement 'Bruker XSCANS'
_computing_data_collection 'Bruker XSCANS'
_computing_data_reduction 'Bruker SHELXTL'
_computing_molecular_graphics 'Bruker SHELXTL'
_computing_publication_material 'Bruker SHELXTL'
_computing_structure_refinement 'SHELXL-97 (Sheldrick, 1997)'
_computing_structure_solution 'SHELXS-97 (Sheldrick, 1990)'
_diffrn_ambient_temperature 293(2)
_diffrn_measured_fraction_theta_full 0.954
_diffrn_measured_fraction_theta_max 0.954
_diffrn_measurement_device_type 'Siemens SMART CCD'
_diffrn_measurement_method 'phi and omega scans'
_diffrn_radiation_monochromator graphite
_diffrn_radiation_source 'fine-focus sealed tube'
_diffrn_radiation_type MoK\a
_diffrn_radiation_wavelength 0.71073
_diffrn_reflns_av_R_equivalents 0.0785
_diffrn_reflns_av_sigmaI/netI 0.0932
_diffrn_reflns_limit_h_max 12
_diffrn_reflns_limit_h_min -14
_diffrn_reflns_limit_k_max 13
_diffrn_reflns_limit_k_min -23
_diffrn_reflns_limit_l_max 16
_diffrn_reflns_limit_l_min -16
_diffrn_reflns_number 10331
_diffrn_reflns_theta_full 25.08
_diffrn_reflns_theta_max 25.08
_diffrn_reflns_theta_min 2.69
_diffrn_standards_decay_% 0
_exptl_absorpt_coefficient_mu 6.913
_exptl_absorpt_correction_T_max 0.219
_exptl_absorpt_correction_T_min 0.176
_exptl_absorpt_correction_type empirical
_exptl_absorpt_process_details 'SADABS (Sheldrick, 1996)'
_exptl_crystal_colour brown
_exptl_crystal_density_diffrn 2.666
_exptl_crystal_density_method 'not measured'
_exptl_crystal_description block
_exptl_crystal_F_000 2512
_exptl_crystal_size_max 0.38
_exptl_crystal_size_mid 0.22
_exptl_crystal_size_min 0.22
_refine_diff_density_max 1.409
_refine_diff_density_min -1.207
_refine_diff_density_rms 0.222
_refine_ls_extinction_method none
_refine_ls_goodness_of_fit_ref 1.021
_refine_ls_hydrogen_treatment mixed
_refine_ls_matrix_type full
_refine_ls_number_parameters 451
_refine_ls_number_reflns 5628
_refine_ls_number_restraints 1
_refine_ls_restrained_S_all 1.021
_refine_ls_R_factor_gt 0.0760
_refine_ls_shift/su_max 0.001
_refine_ls_shift/su_mean 0.000
_refine_ls_structure_factor_coef Fsqd
_refine_ls_weighting_details 'calc w=1/[\s^2^(Fo^2^)+(0.1045P)^2^+28.6567P] where P=(Fo^2^+2Fc^2^)/3'
_refine_ls_wR_factor_gt 0.1749
_refine_ls_wR_factor_ref 0.2121
_reflns_number_gt 3530
_reflns_number_total 5628
_reflns_threshold_expression >2sigma(I)
_cod_data_source_file ic0486015si20041007_051842.cif
_cod_data_source_block Cd-en
_cod_depositor_comments
;
The following automatic conversions were performed:
'_symmetry_cell_setting' value 'Monoclinic' changed to 'monoclinic'
according to '/home/saulius/struct/CIF-dictionaries/cif_core.dic'
dictionary named 'cif_core.dic' version 2.4.1 from 2010-06-29.

Automatic conversion script
Id: cif_fix_enum 1527 2010-12-29 10:47:43Z saulius 
;
_cod_database_code 4308991
_refine_ls_r_factor_ref 0.1304

loop_
_symmetry_equiv_pos_as_xyz
'x, y, z'
'-x+1/2, y+1/2, -z+1/2'
'-x, -y, -z'
'x-1/2, -y-1/2, z-1/2'

loop_
_atom_site_label
_atom_site_type_symbol
_atom_site_fract_x
_atom_site_fract_y
_atom_site_fract_z
_atom_site_U_iso_or_equiv
_atom_site_adp_type
_atom_site_occupancy
_atom_site_symmetry_multiplicity
_atom_site_calc_flag
_atom_site_refinement_flags
_atom_site_disorder_assembly
_atom_site_disorder_group
Cd1 Cd -0.1596(4) -0.1160(2) 0.9484(2) 0.0495(7) Uani 0.75 1 d P . .
Cd1' Cd -0.1489(15) -0.1288(8) 0.9171(8) 0.071(4) Uani 0.25 1 d P . .
Cd2 Cd 0.31624(10) 0.07513(6) 0.66213(8) 0.0451(3) Uani 1 1 d . . .
As1 As 0.25650(16) -0.09614(8) 0.74907(13) 0.0564(5) Uani 1 1 d . . .
As2' As -0.3466(14) 0.0946(8) 0.4395(13) 0.106(8) Uani 0.30 1 d P . .
As2 As -0.3462(4) 0.0912(3) 0.4528(4) 0.0405(13) Uani 0.70 1 d P . .
As3' As -0.173(2) -0.1487(17) 0.559(2) 0.063(8) Uani 0.07 1 d P . .
As3 As -0.18858(16) -0.19830(8) 0.52067(14) 0.0480(5) Uani 0.93 1 d P . .
As4' As 0.092(2) 0.2175(8) 0.6194(17) 0.064(6) Uani 0.10 1 d P . .
As4 As 0.09566(15) 0.19411(9) 0.67818(16) 0.0443(5) Uani 0.90 1 d P . .
V1 V -0.2776(3) -0.04773(14) 0.5789(2) 0.0368(7) Uani 0.85 1 d P . .
V1' V -0.3356(17) -0.0155(14) 0.5793(16) 0.064(7) Uani 0.15 1 d P . .
V2 V 0.1104(3) 0.04112(13) 0.7793(2) 0.0353(7) Uani 0.83 1 d P . .
V2' V 0.1054(12) 0.1057(9) 0.7960(11) 0.051(4) Uani 0.17 1 d P . .
V3 V 0.1000(2) -0.18035(11) 0.54497(18) 0.0417(6) Uani 1 1 d . . .
V4 V -0.1510(2) 0.12336(11) 0.64361(18) 0.0375(6) Uani 1 1 d . . .
V5 V -0.0111(2) -0.13033(12) 0.70587(19) 0.0433(7) Uani 1 1 d . . .
V6 V -0.1168(2) -0.00523(11) 0.75347(18) 0.0393(6) Uani 1 1 d . . .
O1 O -0.2146(9) 0.1791(5) 0.6960(9) 0.059(3) Uani 1 1 d . . .
O2 O 0.1334(9) -0.1289(5) 0.6685(8) 0.049(3) Uani 1 1 d . . .
O3 O 0.3115(10) -0.0060(5) 0.5402(7) 0.056(3) Uani 1 1 d . . .
O4 O 0.0326(8) -0.0448(4) 0.7731(7) 0.041(2) Uani 1 1 d . . .
O5 O -0.2228(8) 0.0356(4) 0.6481(7) 0.041(2) Uani 1 1 d . . .
O6 O -0.1574(8) -0.0879(4) 0.6771(7) 0.041(2) Uani 1 1 d . . .
O7 O -0.2122(9) 0.1277(5) 0.5007(8) 0.053(3) Uani 1 1 d . . .
O8 O -0.3919(10) -0.0686(5) 0.6091(10) 0.063(3) Uani 1 1 d . . .
O9 O -0.0464(9) -0.1742(5) 0.5753(7) 0.047(2) Uani 1 1 d . . .
O10 O -0.0383(8) 0.0797(5) 0.7437(7) 0.043(2) Uani 1 1 d . . .
O11 O 0.1579(9) 0.1133(5) 0.7001(7) 0.049(3) Uani 1 1 d . . .
O12 O -0.1583(10) -0.0116(5) 0.8564(8) 0.056(3) Uani 1 1 d . . .
O13 O -0.0322(8) 0.1701(5) 0.5944(7) 0.043(2) Uani 1 1 d . . .
O14 O 0.2296(9) -0.0095(6) 0.7347(8) 0.057(3) Uani 1 1 d . . .
O15 O 0.3542(10) -0.1067(6) 0.6740(9) 0.067(3) Uani 1 1 d . . .
O16 O 0.1438(10) -0.2574(5) 0.5656(8) 0.057(3) Uani 1 1 d . . .
O17 O -0.0107(11) -0.1879(6) 0.7867(9) 0.067(3) Uani 1 1 d . . .
O18 O -0.1709(11) -0.2268(6) 0.4065(9) 0.064(3) Uani 1 1 d . . .
O19 O 0.1547(11) 0.0595(7) 0.8908(8) 0.074(4) Uani 1 1 d . . .
O20 O 0.2500(10) 0.1184(5) 0.5124(8) 0.056(3) Uani 1 1 d . . .
N6 N 0.5001(15) 0.0475(12) 0.699(3) 0.207(19) Uani 1 1 d . . .
H6C H 0.5122 0.0142 0.7448 0.248 Uiso 1 1 calc R . .
H6D H 0.5199 0.0311 0.6462 0.248 Uiso 1 1 calc R . .
N1 N 0.0296(11) -0.1025(7) 0.9892(11) 0.058(4) Uani 1 1 d . . .
N3 N -0.3300(16) -0.0991(9) 0.9629(13) 0.084(5) Uani 1 1 d . . .
N5 N 0.4067(14) 0.1696(8) 0.7511(14) 0.083(5) Uani 1 1 d . . .
H5C H 0.4061 0.2061 0.7118 0.100 Uiso 1 1 calc R . .
H5D H 0.3718 0.1815 0.7982 0.100 Uiso 1 1 calc R . .
N2 N -0.1001(19) -0.2199(9) 1.0227(15) 0.095(6) Uani 1 1 d . . .
N4 N -0.2684(14) -0.1676(7) 0.8061(11) 0.064(4) Uani 1 1 d . . .
C1 C 0.079(2) -0.1655(13) 1.034(2) 0.114(10) Uani 1 1 d . . .
H1A H 0.1239 -0.1844 0.9925 0.137 Uiso 1 1 calc R . .
H1B H 0.1287 -0.1529 1.0946 0.137 Uiso 1 1 calc R . .
C2 C 0.016(3) -0.2152(15) 1.053(3) 0.163(16) Uani 1 1 d . . .
H2A H 0.0317 -0.2186 1.1233 0.195 Uiso 1 1 calc R . .
H2B H 0.0447 -0.2569 1.0303 0.195 Uiso 1 1 calc R . .
C3 C -0.407(3) -0.116(2) 0.880(2) 0.19(2) Uani 1 1 d D . .
H3A H -0.4312 -0.0738 0.8463 0.230 Uiso 1 1 calc R . .
H3B H -0.4705 -0.1353 0.9005 0.230 Uiso 1 1 calc R . .
C4 C -0.381(2) -0.1635(12) 0.808(2) 0.095(7) Uani 1 1 d D . .
H4A H -0.4065 -0.2091 0.8212 0.114 Uiso 1 1 calc R . .
H4B H -0.4226 -0.1496 0.7449 0.114 Uiso 1 1 calc R . .
C5 C 0.522(2) 0.149(2) 0.794(3) 0.21(2) Uani 1 1 d . . .
H5A H 0.5662 0.1898 0.8114 0.247 Uiso 1 1 calc R . .
H5B H 0.5226 0.1235 0.8533 0.247 Uiso 1 1 calc R . .
C6 C 0.570(3) 0.110(2) 0.737(5) 0.27(4) Uani 1 1 d . . .
H6A H 0.6422 0.0944 0.7729 0.327 Uiso 1 1 calc R . .
H6B H 0.5814 0.1368 0.6822 0.327 Uiso 1 1 calc R . .

loop_
_atom_site_aniso_label
_atom_site_aniso_U_11
_atom_site_aniso_U_22
_atom_site_aniso_U_33
_atom_site_aniso_U_23
_atom_site_aniso_U_13
_atom_site_aniso_U_12
Cd1 0.0578(13) 0.0410(11) 0.050(2) -0.0021(14) 0.0134(16) -0.0108(9)
Cd1' 0.086(7) 0.078(9) 0.045(6) 0.018(5) 0.005(5) -0.029(6)
Cd2 0.0463(7) 0.0364(6) 0.0544(7) -0.0097(5) 0.0151(5) -0.0037(5)
As1 0.0719(13) 0.0399(9) 0.0589(10) 0.0057(8) 0.0176(9) 0.0076(8)
As2' 0.096(11) 0.031(6) 0.144(13) -0.022(6) -0.074(8) 0.014(6)
As2 0.043(3) 0.030(2) 0.055(2) -0.0024(15) 0.025(2) 0.0025(17)
As3' 0.049(16) 0.08(2) 0.069(18) -0.045(16) 0.035(14) -0.013(15)
As3 0.0569(12) 0.0270(8) 0.0651(11) 0.0013(9) 0.0241(9) -0.0035(8)
As4' 0.12(2) 0.021(8) 0.062(12) -0.003(8) 0.043(13) -0.031(10)
As4 0.0525(12) 0.0242(9) 0.0602(12) -0.0092(9) 0.0209(10) -0.0018(8)
V1 0.043(2) 0.0235(14) 0.0475(17) -0.0034(12) 0.0176(15) -0.0047(13)
V1' 0.032(11) 0.097(17) 0.076(14) -0.055(13) 0.040(11) -0.025(12)
V2 0.0490(18) 0.0222(13) 0.0374(15) -0.0021(12) 0.0155(14) 0.0011(12)
V2' 0.037(9) 0.076(11) 0.040(8) -0.052(8) 0.011(7) -0.017(8)
V3 0.0553(17) 0.0223(11) 0.0527(15) -0.0005(11) 0.0234(13) 0.0006(11)
V4 0.0427(15) 0.0222(11) 0.0514(14) -0.0037(10) 0.0185(12) -0.0003(10)
V5 0.0576(17) 0.0271(12) 0.0512(15) 0.0014(11) 0.0251(13) -0.0013(11)
V6 0.0512(16) 0.0278(12) 0.0431(13) -0.0006(10) 0.0190(12) -0.0067(11)
O1 0.066(8) 0.025(5) 0.095(9) -0.007(5) 0.040(7) 0.007(5)
O2 0.055(7) 0.037(5) 0.063(7) -0.007(5) 0.026(5) -0.008(5)
O3 0.088(9) 0.039(6) 0.041(6) -0.010(5) 0.011(6) 0.000(6)
O4 0.055(7) 0.023(4) 0.048(6) 0.006(4) 0.012(5) -0.002(4)
O5 0.039(6) 0.024(5) 0.062(6) -0.003(4) 0.018(5) -0.014(4)
O6 0.045(6) 0.023(4) 0.061(6) -0.009(4) 0.025(5) 0.000(4)
O7 0.054(7) 0.051(6) 0.060(7) 0.002(5) 0.025(6) -0.001(5)
O8 0.056(7) 0.039(6) 0.103(10) 0.008(6) 0.034(7) 0.007(5)
O9 0.057(7) 0.037(5) 0.049(6) -0.009(5) 0.019(5) -0.008(5)
O10 0.056(7) 0.035(5) 0.040(5) -0.002(4) 0.017(5) 0.000(5)
O11 0.055(7) 0.034(5) 0.061(7) 0.001(5) 0.021(5) -0.004(5)
O12 0.090(9) 0.037(5) 0.055(6) -0.001(5) 0.047(6) -0.008(6)
O13 0.053(6) 0.036(5) 0.041(5) 0.009(4) 0.013(5) 0.007(5)
O14 0.056(7) 0.052(6) 0.068(7) -0.006(6) 0.024(6) 0.016(5)
O15 0.058(8) 0.067(8) 0.066(8) -0.003(6) -0.009(6) 0.014(6)
O16 0.091(9) 0.018(5) 0.071(7) 0.009(5) 0.035(7) 0.015(5)
O17 0.090(9) 0.042(6) 0.079(8) 0.005(6) 0.041(7) 0.002(6)
O18 0.068(8) 0.046(7) 0.086(9) 0.023(6) 0.037(7) -0.010(6)
O19 0.084(10) 0.074(9) 0.053(7) -0.002(6) -0.008(7) 0.014(7)
O20 0.068(8) 0.034(6) 0.064(7) -0.008(5) 0.013(6) 0.009(5)
N6 0.057(13) 0.119(18) 0.42(5) -0.19(3) 0.00(2) -0.004(12)
N1 0.044(8) 0.060(9) 0.072(9) -0.003(7) 0.017(7) -0.002(7)
N3 0.085(13) 0.089(12) 0.079(12) -0.002(10) 0.023(10) -0.012(10)
N5 0.069(12) 0.064(10) 0.114(14) -0.031(10) 0.018(10) -0.010(9)
N2 0.110(16) 0.055(10) 0.122(15) 0.019(10) 0.025(13) -0.013(10)
N4 0.085(12) 0.038(7) 0.072(10) 0.013(7) 0.022(9) -0.016(7)
C1 0.061(15) 0.088(17) 0.17(3) -0.015(18) -0.019(16) 0.024(14)
C2 0.13(3) 0.081(19) 0.27(5) 0.10(2) 0.03(3) 0.020(19)
C3 0.09(2) 0.35(6) 0.13(3) 0.01(4) 0.02(2) 0.05(3)
C4 0.094(19) 0.075(15) 0.13(2) 0.012(14) 0.050(16) -0.006(13)
C5 0.056(17) 0.23(4) 0.31(5) -0.20(4) -0.02(2) -0.01(2)
C6 0.07(2) 0.20(4) 0.54(9) -0.25(6) 0.04(3) -0.03(2)

loop_
_atom_type_symbol
_atom_type_description
_atom_type_scat_dispersion_real
_atom_type_scat_dispersion_imag
_atom_type_scat_source
C C 0.0033 0.0016 'International Tables Vol C Tables 4.2.6.8 and 6.1.1.4'
H H 0.0000 0.0000 'International Tables Vol C Tables 4.2.6.8 and 6.1.1.4'
N N 0.0061 0.0033 'International Tables Vol C Tables 4.2.6.8 and 6.1.1.4'
O O 0.0106 0.0060 'International Tables Vol C Tables 4.2.6.8 and 6.1.1.4'
V V 0.3005 0.5294 'International Tables Vol C Tables 4.2.6.8 and 6.1.1.4'
As As 0.0499 2.0058 'International Tables Vol C Tables 4.2.6.8 and 6.1.1.4'
Cd Cd -0.8075 1.2024 'International Tables Vol C Tables 4.2.6.8 and 6.1.1.4'

loop_
_geom_angle_atom_site_label_1
_geom_angle_atom_site_label_2
_geom_angle_atom_site_label_3
_geom_angle
_geom_angle_site_symmetry_1
_geom_angle_site_symmetry_3
_geom_angle_publ_flag
Cd1' Cd1 N3 124(2) . . ?
Cd1' Cd1 N1 81(2) . . ?
N3 Cd1 N1 155.3(6) . . ?
Cd1' Cd1 N2 82(2) . . ?
N3 Cd1 N2 107.7(7) . . ?
N1 Cd1 N2 77.4(7) . . ?
Cd1' Cd1 N4 47(2) . . ?
N3 Cd1 N4 76.5(6) . . ?
N1 Cd1 N4 127.8(6) . . ?
N2 Cd1 N4 94.6(6) . . ?
Cd1' Cd1 O12 85(2) . . ?
N3 Cd1 O12 92.7(6) . . ?
N1 Cd1 O12 84.9(5) . . ?
N2 Cd1 O12 159.5(6) . . ?
N4 Cd1 O12 88.2(4) . . ?
Cd1' Cd1 O19 165(2) . 3_557 ?
N3 Cd1 O19 71.3(6) . 3_557 ?
N1 Cd1 O19 84.5(5) . 3_557 ?
N2 Cd1 O19 91.6(6) . 3_557 ?
N4 Cd1 O19 147.6(5) . 3_557 ?
O12 Cd1 O19 96.9(4) . 3_557 ?
Cd1 Cd1' N4 122(3) . . ?
Cd1 Cd1' N1 85(2) . . ?
N4 Cd1' N1 152.9(8) . . ?
Cd1 Cd1' N2 84(2) . . ?
N4 Cd1' N2 104.8(9) . . ?
N1 Cd1' N2 78.1(8) . . ?
Cd1 Cd1' O12 82(2) . . ?
N4 Cd1' O12 96.0(7) . . ?
N1 Cd1' O12 85.0(7) . . ?
N2 Cd1' O12 159.0(9) . . ?
Cd1 Cd1' N3 46(2) . . ?
N4 Cd1' N3 75.6(8) . . ?
N1 Cd1' N3 131.3(7) . . ?
N2 Cd1' N3 97.4(8) . . ?
O12 Cd1' N3 84.4(7) . . ?
O20 Cd2 O11 87.0(4) . . ?
O20 Cd2 N6 116.1(11) . . ?
O11 Cd2 N6 153.0(9) . . ?
O20 Cd2 O14 124.8(4) . . ?
O11 Cd2 O14 67.6(3) . . ?
N6 Cd2 O14 105.4(10) . . ?
O20 Cd2 O3 67.2(4) . . ?
O11 Cd2 O3 121.1(4) . . ?
N6 Cd2 O3 82.6(6) . . ?
O14 Cd2 O3 84.8(4) . . ?
O20 Cd2 N5 103.9(5) . . ?
O11 Cd2 N5 87.2(5) . . ?
N6 Cd2 N5 74.3(6) . . ?
O14 Cd2 N5 121.7(6) . . ?
O3 Cd2 N5 148.4(5) . . ?
O14 As1 O15 100.4(6) . . ?
O14 As1 O2 99.0(5) . . ?
O15 As1 O2 99.9(5) . . ?
O15 As2' O3 105.1(10) 3_556 3_556 ?
O15 As2' O7 105.6(12) 3_556 . ?
O3 As2' O7 95.8(9) 3_556 . ?
O15 As2' V1' 140.8(10) 3_556 . ?
O3 As2' V1' 37.2(6) 3_556 . ?
O7 As2' V1' 92.1(8) . . ?
O3 As2 O7 99.3(6) 3_556 . ?
O3 As2 O15 100.3(6) 3_556 3_556 ?
O7 As2 O15 98.7(5) . 3_556 ?
O3 As2 V1' 41.3(5) 3_556 . ?
O7 As2 V1' 98.5(6) . . ?
O15 As2 V1' 140.0(6) 3_556 . ?
As3 As3' O20 90.0(19) . 3_556 ?
As3 As3' O9 81.9(17) . . ?
O20 As3' O9 138(2) 3_556 . ?
As3 As3' O6 153(3) . . ?
O20 As3' O6 106.4(18) 3_556 . ?
O9 As3' O6 98.5(14) . . ?
As3 As3' V1 137(2) . . ?
O20 As3' V1 54.9(11) 3_556 . ?
O9 As3' V1 140.0(16) . . ?
O6 As3' V1 51.7(7) . . ?
As3 As3' V5 123(2) . . ?
O20 As3' V5 146.2(19) 3_556 . ?
O9 As3' V5 50.7(9) . . ?
O6 As3' V5 48.4(7) . . ?
V1 As3' V5 97.7(9) . . ?
As3' As3 O20 51.0(18) . 3_556 ?
As3' As3 O18 132.8(16) . . ?
O20 As3 O18 99.7(5) 3_556 . ?
As3' As3 O9 61.3(15) . . ?
O20 As3 O9 101.9(5) 3_556 . ?
O18 As3 O9 99.4(5) . . ?
As3' As3 As4' 116.5(14) . 3_556 ?
O20 As3 As4' 100.0(6) 3_556 3_556 ?
O18 As3 As4' 22.0(6) . 3_556 ?
O9 As3 As4' 77.9(6) . 3_556 ?
As4 As4' O18 119(3) . 3_556 ?
As4 As4' O13 78.3(14) . . ?
O18 As4' O13 142.8(16) 3_556 . ?
As4 As4' As3 132.3(17) . 3_556 ?
O18 As4' As3 35.6(10) 3_556 3_556 ?
O13 As4' As3 107.8(9) . 3_556 ?
As4 As4' V3 116.5(15) . 3_556 ?
O18 As4' V3 112.2(15) 3_556 3_556 ?
O13 As4' V3 38.5(6) . 3_556 ?
As3 As4' V3 78.0(6) 3_556 3_556 ?
As4' As4 O11 121.8(13) . . ?
As4' As4 O18 33.8(16) . 3_556 ?
O11 As4 O18 99.4(5) . 3_556 ?
As4' As4 O13 71.2(14) . . ?
O11 As4 O13 99.9(5) . . ?
O18 As4 O13 99.3(5) 3_556 . ?
As4' As4 V2' 162.6(10) . . ?
O11 As4 V2' 43.5(5) . . ?
O18 As4 V2' 140.6(5) 3_556 . ?
O13 As4 V2' 100.0(4) . . ?
V1' V1 O8 57.2(14) . . ?
V1' V1 O5 68.1(12) . . ?
O8 V1 O5 107.7(5) . . ?
V1' V1 O3 68.6(15) . 3_556 ?
O8 V1 O3 109.2(6) . 3_556 ?
O5 V1 O3 88.4(4) . 3_556 ?
V1' V1 O6 135.4(14) . . ?
O8 V1 O6 106.5(5) . . ?
O5 V1 O6 81.3(4) . . ?
O3 V1 O6 144.3(5) 3_556 . ?
V1' V1 O20 134.7(13) . 3_556 ?
O8 V1 O20 106.7(6) . 3_556 ?
O5 V1 O20 145.5(5) . 3_556 ?
O3 V1 O20 80.9(5) 3_556 3_556 ?
O6 V1 O20 88.4(4) . 3_556 ?
V1' V1 As3' 164.3(14) . . ?
O8 V1 As3' 110.6(8) . . ?
O5 V1 As3' 127.4(7) . . ?
O3 V1 As3' 110.7(8) 3_556 . ?
O6 V1 As3' 54.1(7) . . ?
O20 V1 As3' 34.4(7) 3_556 . ?
V1' V1 V6 100.5(12) . . ?
O8 V1 V6 108.6(5) . . ?
O5 V1 V6 40.6(3) . . ?
O3 V1 V6 123.7(3) 3_556 . ?
O6 V1 V6 41.1(3) . . ?
O20 V1 V6 124.5(4) 3_556 . ?
As3' V1 V6 92.7(7) . . ?
V1 V1' O8 87(2) . . ?
V1 V1' O5 82.6(13) . . ?
O8 V1' O5 129.4(18) . . ?
V1 V1' O3 82.3(12) . 3_556 ?
O8 V1' O3 131.2(14) . 3_556 ?
O5 V1' O3 96.1(10) . 3_556 ?
V1 V1' As2 114.9(15) . . ?
O8 V1' As2 145.7(16) . . ?
O5 V1' As2 81.6(10) . . ?
O3 V1' As2 38.0(7) 3_556 . ?
V1 V1' As2' 113.7(15) . . ?
O8 V1' As2' 145.1(16) . . ?
O5 V1' As2' 82.8(10) . . ?
O3 V1' As2' 36.1(7) 3_556 . ?
As2 V1' As2' 2.0(4) . . ?
V2' V2 O19 67.5(9) . . ?
V2' V2 O4 144.6(8) . . ?
O19 V2 O4 107.4(6) . . ?
V2' V2 O10 65.7(7) . . ?
O19 V2 O10 105.5(6) . . ?
O4 V2 O10 83.5(4) . . ?
V2' V2 O11 55.9(8) . . ?
O19 V2 O11 108.9(6) . . ?
O4 V2 O11 143.7(4) . . ?
O10 V2 O11 87.9(4) . . ?
V2' V2 O14 127.8(8) . . ?
O19 V2 O14 108.0(6) . . ?
O4 V2 O14 87.4(5) . . ?
O10 V2 O14 146.5(5) . . ?
O11 V2 O14 80.5(5) . . ?
V2' V2 V6 104.0(7) . . ?
O19 V2 V6 107.8(5) . . ?
O4 V2 V6 42.3(3) . . ?
O10 V2 V6 41.6(3) . . ?
O11 V2 V6 123.7(3) . . ?
O14 V2 V6 125.0(4) . . ?
V2 V2' O19 65.4(10) . . ?
V2 V2' O11 83.7(8) . . ?
O19 V2' O11 126.2(12) . . ?
V2 V2' O10 74.9(7) . . ?
O19 V2' O10 109.6(11) . . ?
O11 V2' O10 102.6(9) . . ?
V2 V2' As4 125.1(8) . . ?
O19 V2' As4 159.0(10) . . ?
O11 V2' As4 47.2(6) . . ?
O10 V2' As4 91.3(8) . . ?
O16 V3 O7 108.4(5) . 3_556 ?
O16 V3 O9 108.1(5) . . ?
O7 V3 O9 143.5(4) 3_556 . ?
O16 V3 O13 109.2(5) . 3_556 ?
O7 V3 O13 78.0(4) 3_556 3_556 ?
O9 V3 O13 90.2(4) . 3_556 ?
O16 V3 O2 108.5(5) . . ?
O7 V3 O2 90.2(4) 3_556 . ?
O9 V3 O2 78.3(4) . . ?
O13 V3 O2 142.3(4) 3_556 . ?
O16 V3 As4' 95.4(6) . 3_556 ?
O7 V3 As4' 111.5(6) 3_556 3_556 ?
O9 V3 As4' 64.9(5) . 3_556 ?
O13 V3 As4' 33.6(5) 3_556 3_556 ?
O2 V3 As4' 141.0(5) . 3_556 ?
O16 V3 V5 110.6(4) . . ?
O7 V3 V5 123.4(3) 3_556 . ?
O9 V3 V5 39.5(3) . . ?
O13 V3 V5 123.2(3) 3_556 . ?
O2 V3 V5 39.0(3) . . ?
As4' V3 V5 104.0(5) 3_556 . ?
O16 V3 V4 111.6(4) . 3_556 ?
O7 V3 V4 39.2(3) 3_556 3_556 ?
O9 V3 V4 123.1(3) . 3_556 ?
O13 V3 V4 38.9(3) 3_556 3_556 ?
O2 V3 V4 122.8(3) . 3_556 ?
As4' V3 V4 72.3(4) 3_556 3_556 ?
V5 V3 V4 137.78(10) . 3_556 ?
O1 V4 O5 107.6(5) . . ?
O1 V4 O10 107.6(5) . . ?
O5 V4 O10 81.5(4) . . ?
O1 V4 O13 109.2(5) . . ?
O5 V4 O13 143.1(4) . . ?
O10 V4 O13 89.3(4) . . ?
O1 V4 O7 108.8(5) . . ?
O5 V4 O7 89.8(4) . . ?
O10 V4 O7 143.5(4) . . ?
O13 V4 O7 76.6(4) . . ?
O1 V4 V6 111.0(4) . . ?
O5 V4 V6 40.6(3) . . ?
O10 V4 V6 41.0(3) . . ?
O13 V4 V6 123.2(3) . . ?
O7 V4 V6 123.5(3) . . ?
O1 V4 V3 111.8(4) . 3_556 ?
O5 V4 V3 122.0(3) . 3_556 ?
O10 V4 V3 122.3(3) . 3_556 ?
O13 V4 V3 38.7(3) . 3_556 ?
O7 V4 V3 38.1(3) . 3_556 ?
V6 V4 V3 137.26(10) . 3_556 ?
O17 V5 O4 107.1(5) . . ?
O17 V5 O6 107.4(5) . . ?
O4 V5 O6 83.4(4) . . ?
O17 V5 O2 110.0(6) . . ?
O4 V5 O2 87.0(4) . . ?
O6 V5 O2 142.5(4) . . ?
O17 V5 O9 109.2(5) . . ?
O4 V5 O9 143.5(4) . . ?
O6 V5 O9 89.1(4) . . ?
O2 V5 O9 77.5(4) . . ?
O17 V5 As3' 111.0(9) . . ?
O4 V5 As3' 126.9(8) . . ?
O6 V5 As3' 50.9(6) . . ?
O2 V5 As3' 112.0(6) . . ?
O9 V5 As3' 38.8(6) . . ?
O17 V5 V6 110.4(4) . . ?
O4 V5 V6 42.1(3) . . ?
O6 V5 V6 41.4(3) . . ?
O2 V5 V6 122.0(3) . . ?
O9 V5 V6 123.7(3) . . ?
As3' V5 V6 89.6(6) . . ?
O17 V5 V3 112.2(4) . . ?
O4 V5 V3 121.0(3) . . ?
O6 V5 V3 121.9(3) . . ?
O2 V5 V3 39.1(3) . . ?
O9 V5 V3 38.6(3) . . ?
As3' V5 V3 75.7(5) . . ?
V6 V5 V3 137.33(11) . . ?
O12 V6 O5 114.9(5) . . ?
O12 V6 O10 112.7(5) . . ?
O5 V6 O10 81.9(4) . . ?
O12 V6 O6 109.6(5) . . ?
O5 V6 O6 82.1(4) . . ?
O10 V6 O6 137.6(4) . . ?
O12 V6 O4 108.3(5) . . ?
O5 V6 O4 136.8(4) . . ?
O10 V6 O4 82.6(4) . . ?
O6 V6 O4 82.8(4) . . ?
O12 V6 V2 113.3(5) . . ?
O5 V6 V2 116.4(3) . . ?
O10 V6 V2 41.9(3) . . ?
O6 V6 V2 116.9(3) . . ?
O4 V6 V2 41.2(3) . . ?
O12 V6 V5 112.7(4) . . ?
O5 V6 V5 115.5(3) . . ?
O10 V6 V5 115.9(3) . . ?
O6 V6 V5 41.7(3) . . ?
O4 V6 V5 41.2(3) . . ?
V2 V6 V5 79.34(10) . . ?
O12 V6 V4 119.7(4) . . ?
O5 V6 V4 40.8(3) . . ?
O10 V6 V4 41.3(3) . . ?
O6 V6 V4 115.0(3) . . ?
O4 V6 V4 115.5(3) . . ?
V2 V6 V4 79.81(9) . . ?
V5 V6 V4 127.62(10) . . ?
O12 V6 V1 115.9(4) . . ?
O5 V6 V1 40.9(3) . . ?
O10 V6 V1 116.0(3) . . ?
O6 V6 V1 41.6(3) . . ?
O4 V6 V1 116.8(3) . . ?
V2 V6 V1 130.78(12) . . ?
V5 V6 V1 79.94(10) . . ?
V4 V6 V1 78.56(10) . . ?
As1 O2 V5 121.6(5) . . ?
As1 O2 V3 135.9(6) . . ?
V5 O2 V3 101.9(5) . . ?
As2 O3 As2' 6.0(7) 3_556 3_556 ?
As2 O3 V1' 100.7(10) 3_556 3_556 ?
As2' O3 V1' 106.6(12) 3_556 3_556 ?
As2 O3 V1 125.0(6) 3_556 3_556 ?
As2' O3 V1 131.0(8) 3_556 3_556 ?
V1' O3 V1 29.0(8) 3_556 3_556 ?
As2 O3 Cd2 130.4(6) 3_556 . ?
As2' O3 Cd2 124.7(8) 3_556 . ?
V1' O3 Cd2 123.2(9) 3_556 . ?
V1 O3 Cd2 104.1(4) 3_556 . ?
V2 O4 V5 148.6(6) . . ?
V2 O4 V6 96.5(4) . . ?
V5 O4 V6 96.6(4) . . ?
V1' O5 V6 120.1(11) . . ?
V1' O5 V4 140.6(11) . . ?
V6 O5 V4 98.6(4) . . ?
V1' O5 V1 29.2(8) . . ?
V6 O5 V1 98.5(4) . . ?
V4 O5 V1 146.5(6) . . ?
V6 O6 V5 96.9(5) . . ?
V6 O6 V1 97.3(4) . . ?
V5 O6 V1 147.2(5) . . ?
V6 O6 As3' 155.6(10) . . ?
V5 O6 As3' 80.8(9) . . ?
V1 O6 As3' 74.2(10) . . ?
As2 O7 As2' 6.3(7) . . ?
As2 O7 V3 138.6(6) . 3_556 ?
As2' O7 V3 132.3(9) . 3_556 ?
As2 O7 V4 118.5(5) . . ?
As2' O7 V4 124.7(8) . . ?
V3 O7 V4 102.7(5) 3_556 . ?
V1' O8 V1 36.0(11) . . ?
As3' O9 As3 36.8(10) . . ?
As3' O9 V3 155.1(13) . . ?
As3 O9 V3 138.3(5) . . ?
As3' O9 V5 90.5(10) . . ?
As3 O9 V5 119.7(5) . . ?
V3 O9 V5 101.9(5) . . ?
V2' O10 V6 131.4(8) . . ?
V2' O10 V2 39.4(6) . . ?
V6 O10 V2 96.6(4) . . ?
V2' O10 V4 130.2(8) . . ?
V6 O10 V4 97.7(5) . . ?
V2 O10 V4 147.0(5) . . ?
V2' O11 As4 89.3(8) . . ?
V2' O11 V2 40.4(6) . . ?
As4 O11 V2 124.6(6) . . ?
V2' O11 Cd2 133.7(9) . . ?
As4 O11 Cd2 128.5(5) . . ?
V2 O11 Cd2 106.6(4) . . ?
V6 O12 Cd1 125.4(5) . . ?
V6 O12 Cd1' 112.4(5) . . ?
Cd1 O12 Cd1' 13.0(2) . . ?
As4' O13 As4 30.4(8) . . ?
As4' O13 V3 107.9(9) . 3_556 ?
As4 O13 V3 137.9(5) . 3_556 ?
As4' O13 V4 148.5(9) . . ?
As4 O13 V4 119.7(5) . . ?
V3 O13 V4 102.3(5) 3_556 . ?
As1 O14 V2 125.8(6) . . ?
As1 O14 Cd2 130.5(6) . . ?
V2 O14 Cd2 103.8(5) . . ?
As2' O15 As1 132.8(9) 3_556 . ?
As2' O15 As2 1.2(7) 3_556 3_556 ?
As1 O15 As2 132.6(7) . 3_556 ?
As4' O18 As3 122.5(14) 3_556 . ?
As4' O18 As4 27.4(12) 3_556 3_556 ?
As3 O18 As4 133.6(7) . 3_556 ?
V2 O19 V2' 47.1(6) . . ?
V2 O19 Cd1 158.3(8) . 3_557 ?
V2' O19 Cd1 115.9(8) . 3_557 ?
As3' O20 As3 39.0(12) 3_556 3_556 ?
As3' O20 V1 90.7(12) 3_556 3_556 ?
As3 O20 V1 125.0(6) 3_556 3_556 ?
As3' O20 Cd2 155.0(12) 3_556 . ?
As3 O20 Cd2 128.9(5) 3_556 . ?
V1 O20 Cd2 106.1(5) 3_556 . ?
C6 N6 Cd2 111.0(17) . . ?
C6 N6 H6C 109.4 . . ?
Cd2 N6 H6C 109.4 . . ?
C6 N6 H6D 109.4 . . ?
Cd2 N6 H6D 109.4 . . ?
H6C N6 H6D 108.0 . . ?
C1 N1 Cd1' 106.1(13) . . ?
C1 N1 Cd1 108.6(13) . . ?
Cd1' N1 Cd1 13.8(3) . . ?
C3 N3 Cd1 112.4(16) . . ?
C3 N3 Cd1' 102.1(15) . . ?
Cd1 N3 Cd1' 10.4(4) . . ?
C5 N5 Cd2 107.7(14) . . ?
C5 N5 H5C 110.2 . . ?
Cd2 N5 H5C 110.2 . . ?
C5 N5 H5D 110.2 . . ?
Cd2 N5 H5D 110.2 . . ?
H5C N5 H5D 108.5 . . ?
C2 N2 Cd1' 104.5(14) . . ?
C2 N2 Cd1 106.4(13) . . ?
Cd1' N2 Cd1 13.6(3) . . ?
C4 N4 Cd1' 120.8(15) . . ?
C4 N4 Cd1 109.5(14) . . ?
Cd1' N4 Cd1 11.4(5) . . ?
C2 C1 N1 120(2) . . ?
C2 C1 H1A 107.2 . . ?
N1 C1 H1A 107.2 . . ?
C2 C1 H1B 107.2 . . ?
N1 C1 H1B 107.2 . . ?
H1A C1 H1B 106.9 . . ?
C1 C2 N2 127(2) . . ?
C1 C2 H2A 105.6 . . ?
N2 C2 H2A 105.6 . . ?
C1 C2 H2B 105.6 . . ?
N2 C2 H2B 105.6 . . ?
H2A C2 H2B 106.1 . . ?
N3 C3 C4 122(3) . . ?
N3 C3 H3A 106.8 . . ?
C4 C3 H3A 106.8 . . ?
N3 C3 H3B 106.8 . . ?
C4 C3 H3B 106.8 . . ?
H3A C3 H3B 106.7 . . ?
N4 C4 C3 115(2) . . ?
N4 C4 H4A 108.5 . . ?
C3 C4 H4A 108.5 . . ?
N4 C4 H4B 108.5 . . ?
C3 C4 H4B 108.5 . . ?
H4A C4 H4B 107.5 . . ?
C6 C5 N5 115(3) . . ?
C6 C5 H5A 108.5 . . ?
N5 C5 H5A 108.5 . . ?
C6 C5 H5B 108.5 . . ?
N5 C5 H5B 108.5 . . ?
H5A C5 H5B 107.5 . . ?
C5 C6 N6 111(3) . . ?
C5 C6 H6A 109.4 . . ?
N6 C6 H6A 109.4 . . ?
C5 C6 H6B 109.4 . . ?
N6 C6 H6B 109.4 . . ?
H6A C6 H6B 108.0 . . ?

loop_
_geom_bond_atom_site_label_1
_geom_bond_atom_site_label_2
_geom_bond_distance
_geom_bond_site_symmetry_2
_geom_bond_publ_flag
Cd1 Cd1' 0.550(10) . ?
Cd1 N3 2.187(19) . ?
Cd1 N1 2.299(14) . ?
Cd1 N2 2.320(18) . ?
Cd1 N4 2.381(16) . ?
Cd1 O12 2.412(11) . ?
Cd1 O19 2.513(12) 3_557 ?
Cd1' N4 2.05(2) . ?
Cd1' N1 2.28(2) . ?
Cd1' N2 2.31(2) . ?
Cd1' O12 2.427(18) . ?
Cd1' N3 2.53(2) . ?
Cd2 O20 2.257(12) . ?
Cd2 O11 2.268(10) . ?
Cd2 N6 2.283(19) . ?
Cd2 O14 2.323(12) . ?
Cd2 O3 2.328(10) . ?
Cd2 N5 2.362(15) . ?
As1 O14 1.719(11) . ?
As1 O15 1.789(13) . ?
As1 O2 1.803(11) . ?
As2' O15 1.60(2) 3_556 ?
As2' O3 1.783(18) 3_556 ?
As2' O7 1.814(19) . ?
As2' V1' 2.90(3) . ?
As2 O3 1.707(11) 3_556 ?
As2 O7 1.793(12) . ?
As2 O15 1.799(13) 3_556 ?
As2 V1' 2.72(3) . ?
As3' As3 1.10(3) . ?
As3' O20 1.36(3) 3_556 ?
As3' O9 1.61(3) . ?
As3' O6 2.02(3) . ?
As3' V1 2.40(3) . ?
As3' V5 2.57(3) . ?
As3 O20 1.746(10) 3_556 ?
As3 O18 1.766(13) . ?
As3 O9 1.819(11) . ?
As3 As4' 2.56(2) 3_556 ?
As4' As4 0.94(2) . ?
As4' O18 1.14(2) 3_556 ?
As4' O13 1.75(2) . ?
As4' As3 2.56(2) 3_556 ?
As4' V3 3.02(2) 3_556 ?
As4 O11 1.745(10) . ?
As4 O18 1.789(12) 3_556 ?
As4 O13 1.814(10) . ?
As4 V2' 2.377(19) . ?
V1 V1' 0.95(2) . ?
V1 O8 1.617(12) . ?
V1 O5 1.935(9) . ?
V1 O3 1.946(11) 3_556 ?
V1 O6 1.957(11) . ?
V1 O20 1.965(10) 3_556 ?
V1 V6 2.924(4) . ?
V1' O8 1.36(2) . ?
V1' O5 1.81(2) . ?
V1' O3 1.83(2) 3_556 ?
V2 V2' 1.281(17) . ?
V2 O19 1.591(12) . ?
V2 O4 1.920(9) . ?
V2 O10 1.947(11) . ?
V2 O11 1.964(10) . ?
V2 O14 1.988(10) . ?
V2 V6 2.897(4) . ?
V2' O19 1.62(2) . ?
V2' O11 1.636(18) . ?
V2' O10 1.838(18) . ?
V3 O16 1.596(9) . ?
V3 O7 1.946(11) 3_556 ?
V3 O9 1.956(11) . ?
V3 O13 1.973(10) 3_556 ?
V3 O2 1.976(10) . ?
V3 As4' 3.02(2) 3_556 ?
V3 V5 3.067(3) . ?
V3 V4 3.080(3) 3_556 ?
V4 O1 1.613(10) . ?
V4 O5 1.930(8) . ?
V4 O10 1.947(10) . ?
V4 O13 1.981(10) . ?
V4 O7 1.996(11) . ?
V4 V6 2.922(3) . ?
V4 V3 3.080(3) 3_556 ?
V5 O17 1.598(11) . ?
V5 O4 1.931(9) . ?
V5 O6 1.949(10) . ?
V5 O2 1.974(10) . ?
V5 O9 1.992(10) . ?
V5 V6 2.909(3) . ?
V6 O12 1.652(10) . ?
V6 O5 1.924(10) . ?
V6 O10 1.935(10) . ?
V6 O6 1.939(9) . ?
V6 O4 1.964(10) . ?
O3 As2 1.707(11) 3_556 ?
O3 As2' 1.783(18) 3_556 ?
O3 V1' 1.83(2) 3_556 ?
O3 V1 1.946(11) 3_556 ?
O7 V3 1.946(11) 3_556 ?
O13 V3 1.973(10) 3_556 ?
O15 As2' 1.60(2) 3_556 ?
O15 As2 1.799(13) 3_556 ?
O18 As4' 1.14(2) 3_556 ?
O18 As4 1.789(11) 3_556 ?
O19 Cd1 2.513(12) 3_557 ?
O20 As3' 1.36(3) 3_556 ?
O20 As3 1.746(10) 3_556 ?
O20 V1 1.965(10) 3_556 ?
N6 C6 1.51(3) . ?
N6 H6C 0.9000 . ?
N6 H6D 0.9000 . ?
N1 C1 1.45(3) . ?
N3 C3 1.38(3) . ?
N5 C5 1.48(3) . ?
N5 H5C 0.9000 . ?
N5 H5D 0.9000 . ?
N2 C2 1.41(4) . ?
N4 C4 1.41(3) . ?
C1 C2 1.30(4) . ?
C1 H1A 0.9700 . ?
C1 H1B 0.9700 . ?
C2 H2A 0.9700 . ?
C2 H2B 0.9700 . ?
C3 C4 1.450(2) . ?
C3 H3A 0.9700 . ?
C3 H3B 0.9700 . ?
C4 H4A 0.9700 . ?
C4 H4B 0.9700 . ?
C5 C6 1.34(5) . ?
C5 H5A 0.9700 . ?
C5 H5B 0.9700 . ?
C6 H6A 0.9700 . ?
C6 H6B 0.9700 . ?

loop_
_geom_hbond_atom_site_label_D
_geom_hbond_atom_site_label_H
_geom_hbond_atom_site_label_A
_geom_hbond_distance_DH
_geom_hbond_distance_HA
_geom_hbond_distance_DA
_geom_hbond_angle_DHA
_geom_hbond_site_symmetry_A
N6 H6D O8 0.90 2.34 3.04(2) 135.1 1_655
N5 H5D O16 0.90 2.31 3.14(2) 153.1 2_556
N5 H5C O17 0.90 2.43 3.15(2) 137.0 2_556
